data_7053359
loop_
_publ_author_name
'Kurjatschij, Sandra'
'Seichter, Wilhelm'
'Weber, Edwin'

_publ_section_title
;
 Synthesis and structures of crystalline solvates formed of pyridinium
 N-phenoxide (Reichardt's-type) betaine dyes and alcohols
;
_journal_issue 7
_journal_name_full 'New Journal of Chemistry'
_journal_page_first 1465
_journal_paper_doi 10.1039/b9nj00540d
_journal_volume 34
_journal_year 2010
_chemical_formula_moiety 'C43 H33 N O, C4 H10 O'
_chemical_formula_sum 'C47 H43 N O2'
_chemical_formula_weight 653.82
_chemical_name_systematic
;
?
;
_space_group_IT_number 14
_symmetry_cell_setting monoclinic
_symmetry_space_group_name_Hall '-P 2ybc'
_symmetry_space_group_name_H-M 'P 1 21/c 1'
_atom_sites_solution_hydrogens geom
_atom_sites_solution_primary direct
_atom_sites_solution_secondary difmap
_audit_creation_method SHELXL-97
_cell_angle_alpha 90.00
_cell_angle_beta 90.0840(10)
_cell_angle_gamma 90.00
_cell_formula_units_Z 4
_cell_length_a 8.8952(2)
_cell_length_b 18.8888(3)
_cell_length_c 21.0329(4)
_cell_measurement_reflns_used 9184
_cell_measurement_temperature 123(2)
_cell_measurement_theta_max 30.43
_cell_measurement_theta_min 2.43
_cell_volume 3533.94(12)
_computing_cell_refinement 'SAINT-NT (Bruker, 2003)'
_computing_data_collection 'Kappa APEX II (Bruker-AXS)'
_computing_data_reduction SAINT
_computing_molecular_graphics 'ORTEP-3 (Farrugia)'
_computing_publication_material SHELXTL
_computing_structure_refinement 'SHELXL-97 (Sheldrick, 1997)'
_computing_structure_solution 'SHELXS-97 (Sheldrick, 1990)'
_diffrn_ambient_temperature 123(2)
_diffrn_measured_fraction_theta_full 1.000
_diffrn_measured_fraction_theta_max 1.000
_diffrn_measurement_device_type 'CCD area detector'
_diffrn_measurement_method 'phi and omega scans'
_diffrn_radiation_monochromator graphite
_diffrn_radiation_source 'fine-focus sealed tube'
_diffrn_radiation_type MoK\a
_diffrn_radiation_wavelength 0.71073
_diffrn_reflns_av_R_equivalents 0.0424
_diffrn_reflns_av_sigmaI/netI 0.0262
_diffrn_reflns_limit_h_max 12
_diffrn_reflns_limit_h_min -12
_diffrn_reflns_limit_k_max 25
_diffrn_reflns_limit_k_min -25
_diffrn_reflns_limit_l_max 28
_diffrn_reflns_limit_l_min -28
_diffrn_reflns_number 87340
_diffrn_reflns_theta_full 29.10
_diffrn_reflns_theta_max 29.10
_diffrn_reflns_theta_min 1.45
_diffrn_standards_decay_% <1%
_exptl_absorpt_coefficient_mu 0.074
_exptl_absorpt_correction_T_max 0.9901
_exptl_absorpt_correction_T_min 0.8950
_exptl_absorpt_correction_type multi-scan
_exptl_absorpt_process_details 'SADABS (Sheldrick, 2002)'
_exptl_crystal_colour violet
_exptl_crystal_density_diffrn 1.229
_exptl_crystal_density_method 'not measured'
_exptl_crystal_description block
_exptl_crystal_F_000 1392
_exptl_crystal_size_max 0.40
_exptl_crystal_size_mid 0.24
_exptl_crystal_size_min 0.14
_refine_diff_density_max 0.490
_refine_diff_density_min -0.439
_refine_diff_density_rms 0.082
_refine_ls_extinction_method none
_refine_ls_goodness_of_fit_ref 1.070
_refine_ls_hydrogen_treatment constr
_refine_ls_matrix_type full
_refine_ls_number_parameters 471
_refine_ls_number_reflns 9491
_refine_ls_number_restraints 7
_refine_ls_restrained_S_all 1.074
_refine_ls_R_factor_all 0.0757
_refine_ls_R_factor_gt 0.0495
_refine_ls_shift/su_max 0.000
_refine_ls_shift/su_mean 0.000
_refine_ls_structure_factor_coef Fsqd
_refine_ls_weighting_details 'calc w=1/[\s^2^(Fo^2^)+(0.0811P)^2^+1.8362P] where P=(Fo^2^+2Fc^2^)/3'
_refine_ls_weighting_scheme calc
_refine_ls_wR_factor_gt 0.1297
_refine_ls_wR_factor_ref 0.1623
_reflns_number_gt 7056
_reflns_number_total 9491
_reflns_threshold_expression >2sigma(I)
_cod_data_source_file b9nj00540d.txt
_cod_data_source_block kurj_3_0m
_cod_depositor_comments
;
The following automatic conversions were performed:

'_exptl_absorpt_correction_type' value 'multi scan' changed to
'multi-scan' according to
/home/saulius/struct/CIF-dictionaries/cif_core.dic dictionary named
'cif_core.dic' version 2.4.2 from 2011-04-26.

Automatic conversion script
Id: cif_fix_values 1891 2012-01-12 08:04:46Z andrius 
;
_cod_original_sg_symbol_H-M 'P 21/c'
_cod_database_code 7053359

loop_
_symmetry_equiv_pos_as_xyz
'x, y, z'
'-x, y+1/2, -z+1/2'
'-x, -y, -z'
'x, -y-1/2, z-1/2'

loop_
_atom_site_label
_atom_site_type_symbol
_atom_site_fract_x
_atom_site_fract_y
_atom_site_fract_z
_atom_site_U_iso_or_equiv
_atom_site_adp_type
_atom_site_occupancy
_atom_site_symmetry_multiplicity
_atom_site_calc_flag
_atom_site_refinement_flags
_atom_site_disorder_assembly
_atom_site_disorder_group
O1 O -0.02504(13) 0.21079(6) 0.13632(5) 0.0230(2) Uani 1 1 d . A 4
N1 N 0.07437(13) 0.40510(6) 0.32948(6) 0.0159(2) Uani 1 1 d . A 4
C1 C -0.01751(16) 0.25836(8) 0.17954(7) 0.0170(3) Uani 1 1 d . A 4
C2 C 0.03544(16) 0.32929(8) 0.16574(7) 0.0172(3) Uani 1 1 d . A 4
C3 C 0.06622(16) 0.37597(8) 0.21513(7) 0.0177(3) Uani 1 1 d . A 4
H3 H 0.1053 0.4217 0.2060 0.021 Uiso 1 1 calc R A 4
C4 C 0.04033(16) 0.35631(8) 0.27772(7) 0.0169(3) Uani 1 1 d . A 4
C5 C -0.02614(16) 0.29209(8) 0.29221(7) 0.0169(3) Uani 1 1 d . A 4
H5 H -0.0484 0.2809 0.3352 0.020 Uiso 1 1 calc R A 4
C6 C -0.06060(15) 0.24382(8) 0.24462(7) 0.0165(3) Uani 1 1 d . A 4
C7 C -0.00384(15) 0.46720(8) 0.33730(7) 0.0169(3) Uani 1 1 d . A 4
C8 C 0.03374(16) 0.51127(8) 0.38771(7) 0.0182(3) Uani 1 1 d . A 4
H8 H -0.0194 0.5545 0.3929 0.022 Uiso 1 1 calc R A 4
C9 C 0.14707(16) 0.49407(7) 0.43103(7) 0.0168(3) Uani 1 1 d . A 4
C10 C 0.21882(17) 0.42894(8) 0.42248(7) 0.0195(3) Uani 1 1 d . A 4
H10 H 0.2916 0.4138 0.4527 0.023 Uiso 1 1 calc R A 4
C11 C 0.18627(16) 0.38635(8) 0.37127(7) 0.0177(3) Uani 1 1 d . A 4
C12 C 0.19588(16) 0.54379(8) 0.48156(7) 0.0175(3) Uani 1 1 d . A 4
C13 C 0.1540(3) 0.61430(10) 0.48029(10) 0.0417(5) Uani 1 1 d . A 4
H13 H 0.0907 0.6311 0.4471 0.050 Uiso 1 1 calc R A 4
C14 C 0.2035(3) 0.66074(10) 0.52700(11) 0.0524(7) Uani 1 1 d . A 4
H14 H 0.1718 0.7087 0.5259 0.063 Uiso 1 1 calc R A 4
C15 C 0.2974(2) 0.63847(9) 0.57462(8) 0.0308(4) Uani 1 1 d . A 4
H15 H 0.3308 0.6707 0.6063 0.037 Uiso 1 1 calc R A 4
C16 C 0.3425(2) 0.56892(10) 0.57589(9) 0.0318(4) Uani 1 1 d . A 4
H16 H 0.4087 0.5530 0.6084 0.038 Uiso 1 1 calc R A 4
C17 C 0.2920(2) 0.52179(10) 0.53012(8) 0.0301(4) Uani 1 1 d . A 4
H17 H 0.3233 0.4737 0.5318 0.036 Uiso 1 1 calc R A 4
C18 C -0.13943(15) 0.17698(7) 0.26104(7) 0.0163(3) Uani 1 1 d . A 4
C19 C -0.23747(16) 0.14454(8) 0.21757(7) 0.0176(3) Uani 1 1 d . A 4
H19 H -0.2551 0.1666 0.1777 0.021 Uiso 1 1 calc R A 4
C20 C -0.30963(16) 0.08095(8) 0.23125(7) 0.0185(3) Uani 1 1 d . A 4
C21 C -0.28382(17) 0.04904(8) 0.29017(7) 0.0209(3) Uani 1 1 d . A 4
H21 H -0.3317 0.0055 0.3001 0.025 Uiso 1 1 calc R A 4
C22 C -0.18896(17) 0.08045(8) 0.33418(7) 0.0209(3) Uani 1 1 d . A 4
H22 H -0.1728 0.0585 0.3743 0.025 Uiso 1 1 calc R A 4
C23 C -0.11725(16) 0.14397(8) 0.31996(7) 0.0189(3) Uani 1 1 d . A 4
H23 H -0.0526 0.1652 0.3505 0.023 Uiso 1 1 calc R A 4
C24 C -0.41301(18) 0.04752(9) 0.18294(8) 0.0238(3) Uani 1 1 d . A 4
H24A H -0.5166 0.0626 0.1911 0.036 Uiso 1 1 calc R A 4
H24B H -0.4064 -0.0041 0.1862 0.036 Uiso 1 1 calc R A 4
H24C H -0.3832 0.0624 0.1401 0.036 Uiso 1 1 calc R A 4
C25 C 0.05265(16) 0.35313(8) 0.09889(7) 0.0184(3) Uani 1 1 d . A 4
C26 C 0.16575(17) 0.40070(8) 0.08128(7) 0.0213(3) Uani 1 1 d . A 4
H26 H 0.2363 0.4157 0.1124 0.026 Uiso 1 1 calc R A 4
C27 C 0.17824(19) 0.42684(9) 0.01947(8) 0.0250(3) Uani 1 1 d . A 4
C28 C 0.0747(2) 0.40515(10) -0.02572(8) 0.0295(4) Uani 1 1 d . A 4
H28 H 0.0814 0.4223 -0.0681 0.035 Uiso 1 1 calc R A 4
C29 C -0.0390(2) 0.35829(10) -0.00911(8) 0.0311(4) Uani 1 1 d . A 4
H29 H -0.1104 0.3441 -0.0402 0.037 Uiso 1 1 calc R A 4
C30 C -0.04947(19) 0.33194(9) 0.05221(7) 0.0251(3) Uani 1 1 d . A 4
H30 H -0.1268 0.2992 0.0625 0.030 Uiso 1 1 calc R A 4
C31 C 0.3029(2) 0.47726(11) 0.00220(9) 0.0384(4) Uani 1 1 d . A 4
H31A H 0.3755 0.4531 -0.0253 0.058 Uiso 1 1 calc R A 4
H31B H 0.3536 0.4934 0.0410 0.058 Uiso 1 1 calc R A 4
H31C H 0.2608 0.5181 -0.0204 0.058 Uiso 1 1 calc R A 4
C32 C 0.28180(17) 0.32323(8) 0.35862(7) 0.0193(3) Uani 1 1 d . A 4
C33 C 0.37046(17) 0.31991(9) 0.30386(8) 0.0235(3) Uani 1 1 d . A 4
H33 H 0.3616 0.3555 0.2722 0.028 Uiso 1 1 calc R A 4
C34 C 0.47137(18) 0.26466(9) 0.29573(8) 0.0277(4) Uani 1 1 d . A 4
H34 H 0.5326 0.2630 0.2588 0.033 Uiso 1 1 calc R A 4
C35 C 0.48317(19) 0.21199(9) 0.34118(9) 0.0299(4) Uani 1 1 d . A 4
H35 H 0.5515 0.1739 0.3353 0.036 Uiso 1 1 calc R A 4
C36 C 0.3949(2) 0.21503(9) 0.39529(9) 0.0319(4) Uani 1 1 d . A 4
H36 H 0.4027 0.1787 0.4263 0.038 Uiso 1 1 calc R A 4
C37 C 0.29480(19) 0.27082(9) 0.40475(8) 0.0263(3) Uani 1 1 d . A 4
H37 H 0.2360 0.2730 0.4424 0.032 Uiso 1 1 calc R A 4
C38 C -0.12091(16) 0.48930(8) 0.29073(7) 0.0191(3) Uani 1 1 d . A 4
C39 C -0.22543(17) 0.44335(9) 0.26273(8) 0.0246(3) Uani 1 1 d . A 4
H39 H -0.2295 0.3951 0.2754 0.029 Uiso 1 1 calc R A 4
C40 C -0.32279(19) 0.46863(11) 0.21654(8) 0.0313(4) Uani 1 1 d . A 4
H40 H -0.3931 0.4373 0.1974 0.038 Uiso 1 1 calc R A 4
C41 C -0.31913(19) 0.53912(11) 0.19783(8) 0.0320(4) Uani 1 1 d . A 4
H41 H -0.3834 0.5553 0.1648 0.038 Uiso 1 1 calc R A 4
C42 C -0.22179(18) 0.58548(10) 0.22738(8) 0.0297(4) Uani 1 1 d . A 4
H42 H -0.2218 0.6342 0.2161 0.036 Uiso 1 1 calc R A 4
C43 C -0.12344(17) 0.56065(9) 0.27389(8) 0.0239(3) Uani 1 1 d . A 4
H43 H -0.0571 0.5928 0.2944 0.029 Uiso 1 1 calc R A 4
O1G O 0.1942(4) 0.1787(2) 0.05240(13) 0.0350(6) Uani 0.787(3) 1 d PD B 1
H1G H 0.1301 0.1984 0.0758 0.052 Uiso 0.787(3) 1 calc PR B 1
C1G C 0.3211(3) 0.15740(16) 0.09021(14) 0.0367(6) Uani 0.787(3) 1 d PD B 1
H1G1 H 0.2874 0.1229 0.1226 0.044 Uiso 0.787(3) 1 calc PR B 1
H1G2 H 0.3954 0.1334 0.0626 0.044 Uiso 0.787(3) 1 calc PR B 1
C2G C 0.3963(3) 0.21924(14) 0.12311(12) 0.0373(6) Uani 0.787(3) 1 d PD B 1
H2G1 H 0.3209 0.2444 0.1493 0.045 Uiso 0.787(3) 1 calc PR B 1
H2G2 H 0.4752 0.2010 0.1521 0.045 Uiso 0.787(3) 1 calc PR B 1
C3G C 0.4666(4) 0.27120(16) 0.07692(17) 0.0461(7) Uani 0.787(3) 1 d PD B 1
H3G1 H 0.3882 0.2924 0.0494 0.055 Uiso 0.787(3) 1 calc PR B 1
H3G2 H 0.5405 0.2467 0.0495 0.055 Uiso 0.787(3) 1 calc PR B 1
C4G C 0.5425(4) 0.3272(2) 0.11502(17) 0.0496(8) Uani 0.787(3) 1 d PD B 1
H4G1 H 0.6259 0.3062 0.1390 0.074 Uiso 0.787(3) 1 calc PR B 1
H4G2 H 0.5813 0.3639 0.0865 0.074 Uiso 0.787(3) 1 calc PR B 1
H4G3 H 0.4702 0.3482 0.1446 0.074 Uiso 0.787(3) 1 calc PR B 1
O1GA O 0.2117(18) 0.1682(9) 0.0661(7) 0.0350(6) Uani 0.213(3) 1 d P B 2
H1GA H 0.1329 0.1611 0.0871 0.052 Uiso 0.213(3) 1 calc PR B 2
C1GA C 0.3272(12) 0.1811(7) 0.1064(6) 0.0367(6) Uani 0.213(3) 1 d PD B 2
H1G3 H 0.3040 0.2233 0.1326 0.044 Uiso 0.213(3) 1 calc PR B 2
H1G4 H 0.3408 0.1402 0.1353 0.044 Uiso 0.213(3) 1 calc PR B 2
C2GA C 0.4717(9) 0.1938(5) 0.0694(4) 0.0373(6) Uani 0.213(3) 1 d PD B 2
H2G3 H 0.5578 0.1773 0.0953 0.045 Uiso 0.213(3) 1 calc PR B 2
H2G4 H 0.4691 0.1651 0.0300 0.045 Uiso 0.213(3) 1 calc PR B 2
C3GA C 0.4970(16) 0.2716(5) 0.0515(6) 0.0461(7) Uani 0.213(3) 1 d PD B 2
H3G3 H 0.5656 0.2692 0.0146 0.055 Uiso 0.213(3) 1 calc PR B 2
H3G4 H 0.3989 0.2869 0.0340 0.055 Uiso 0.213(3) 1 calc PR B 2
C4GA C 0.5524(18) 0.3364(7) 0.0888(6) 0.0496(8) Uani 0.213(3) 1 d PD B 2
H4G4 H 0.6047 0.3207 0.1274 0.074 Uiso 0.213(3) 1 calc PR B 2
H4G5 H 0.6216 0.3639 0.0623 0.074 Uiso 0.213(3) 1 calc PR B 2
H4G6 H 0.4663 0.3660 0.1006 0.074 Uiso 0.213(3) 1 calc PR B 2

loop_
_atom_site_aniso_label
_atom_site_aniso_U_11
_atom_site_aniso_U_22
_atom_site_aniso_U_33
_atom_site_aniso_U_23
_atom_site_aniso_U_13
_atom_site_aniso_U_12
O1 0.0299(6) 0.0227(5) 0.0163(5) -0.0054(4) 0.0027(4) -0.0071(4)
N1 0.0184(5) 0.0166(6) 0.0127(5) -0.0020(4) -0.0006(4) -0.0008(4)
C1 0.0174(6) 0.0194(7) 0.0142(6) -0.0018(5) -0.0003(5) -0.0016(5)
C2 0.0187(6) 0.0198(7) 0.0131(6) -0.0003(5) 0.0001(5) -0.0020(5)
C3 0.0180(6) 0.0185(6) 0.0165(7) -0.0003(5) 0.0006(5) -0.0023(5)
C4 0.0188(6) 0.0178(7) 0.0142(6) -0.0039(5) -0.0015(5) -0.0007(5)
C5 0.0184(6) 0.0188(7) 0.0134(6) -0.0003(5) 0.0005(5) 0.0005(5)
C6 0.0172(6) 0.0176(6) 0.0148(6) -0.0003(5) -0.0006(5) -0.0005(5)
C7 0.0168(6) 0.0183(7) 0.0155(6) -0.0006(5) 0.0001(5) -0.0004(5)
C8 0.0188(6) 0.0179(7) 0.0177(7) -0.0024(5) 0.0003(5) 0.0016(5)
C9 0.0192(6) 0.0174(7) 0.0139(6) -0.0011(5) 0.0016(5) -0.0006(5)
C10 0.0240(7) 0.0197(7) 0.0148(7) -0.0014(5) -0.0034(5) 0.0030(5)
C11 0.0214(7) 0.0170(7) 0.0149(6) -0.0004(5) -0.0001(5) 0.0007(5)
C12 0.0194(6) 0.0188(7) 0.0141(6) -0.0022(5) 0.0004(5) 0.0002(5)
C13 0.0676(14) 0.0237(9) 0.0338(10) -0.0077(7) -0.0294(10) 0.0134(9)
C14 0.0951(19) 0.0209(9) 0.0411(12) -0.0095(8) -0.0350(12) 0.0123(10)
C15 0.0407(10) 0.0300(9) 0.0216(8) -0.0079(7) -0.0062(7) -0.0059(7)
C16 0.0299(8) 0.0402(10) 0.0251(8) -0.0101(7) -0.0119(7) 0.0086(7)
C17 0.0351(9) 0.0287(8) 0.0265(8) -0.0092(7) -0.0108(7) 0.0116(7)
C18 0.0162(6) 0.0161(6) 0.0166(7) -0.0012(5) 0.0020(5) 0.0008(5)
C19 0.0167(6) 0.0188(7) 0.0173(7) -0.0006(5) 0.0001(5) 0.0012(5)
C20 0.0156(6) 0.0194(7) 0.0206(7) -0.0029(5) 0.0007(5) 0.0010(5)
C21 0.0206(7) 0.0168(7) 0.0252(8) 0.0015(6) 0.0027(6) -0.0007(5)
C22 0.0219(7) 0.0219(7) 0.0188(7) 0.0034(6) 0.0009(5) 0.0020(6)
C23 0.0194(6) 0.0214(7) 0.0159(7) -0.0012(5) -0.0007(5) 0.0003(5)
C24 0.0226(7) 0.0247(8) 0.0243(8) -0.0035(6) -0.0017(6) -0.0050(6)
C25 0.0213(7) 0.0201(7) 0.0137(6) -0.0003(5) 0.0015(5) -0.0006(5)
C26 0.0237(7) 0.0228(7) 0.0174(7) -0.0023(6) 0.0010(5) -0.0037(6)
C27 0.0287(8) 0.0250(8) 0.0214(8) 0.0007(6) 0.0056(6) -0.0036(6)
C28 0.0385(9) 0.0336(9) 0.0163(7) 0.0047(6) 0.0020(6) -0.0050(7)
C29 0.0361(9) 0.0393(10) 0.0177(8) 0.0027(7) -0.0061(6) -0.0100(7)
C30 0.0278(8) 0.0303(8) 0.0173(7) 0.0020(6) -0.0011(6) -0.0086(6)
C31 0.0438(11) 0.0429(11) 0.0287(9) 0.0037(8) 0.0093(8) -0.0182(9)
C32 0.0213(7) 0.0169(7) 0.0198(7) -0.0051(5) -0.0040(5) 0.0018(5)
C33 0.0242(7) 0.0252(8) 0.0212(8) -0.0033(6) -0.0020(6) 0.0025(6)
C34 0.0235(7) 0.0311(9) 0.0285(8) -0.0107(7) -0.0012(6) 0.0037(6)
C35 0.0265(8) 0.0234(8) 0.0398(10) -0.0111(7) -0.0079(7) 0.0069(6)
C36 0.0378(9) 0.0231(8) 0.0346(10) 0.0014(7) -0.0058(7) 0.0075(7)
C37 0.0317(8) 0.0231(8) 0.0241(8) -0.0001(6) -0.0004(6) 0.0049(6)
C38 0.0164(6) 0.0252(7) 0.0156(7) -0.0014(6) -0.0002(5) 0.0014(5)
C39 0.0211(7) 0.0269(8) 0.0257(8) -0.0072(6) -0.0043(6) 0.0029(6)
C40 0.0207(7) 0.0443(10) 0.0290(9) -0.0137(8) -0.0077(6) 0.0049(7)
C41 0.0214(7) 0.0521(11) 0.0224(8) 0.0039(8) -0.0043(6) 0.0091(7)
C42 0.0213(7) 0.0395(10) 0.0284(9) 0.0138(7) 0.0002(6) 0.0019(7)
C43 0.0189(7) 0.0291(8) 0.0238(8) 0.0045(6) -0.0011(6) -0.0018(6)
O1G 0.0268(12) 0.0555(17) 0.0226(16) 0.0035(11) -0.0011(10) -0.0044(9)
C1G 0.0347(11) 0.0390(17) 0.0365(16) 0.0016(11) -0.0009(11) -0.0001(12)
C2G 0.0310(11) 0.0444(13) 0.0364(13) 0.0110(11) -0.0048(9) -0.0052(10)
C3G 0.0448(17) 0.0402(13) 0.053(2) 0.0110(15) 0.0027(14) 0.0008(11)
C4G 0.0444(14) 0.0619(18) 0.043(2) 0.0030(17) 0.0001(17) 0.0012(13)
O1GA 0.0268(12) 0.0555(17) 0.0226(16) 0.0035(11) -0.0011(10) -0.0044(9)
C1GA 0.0347(11) 0.0390(17) 0.0365(16) 0.0016(11) -0.0009(11) -0.0001(12)
C2GA 0.0310(11) 0.0444(13) 0.0364(13) 0.0110(11) -0.0048(9) -0.0052(10)
C3GA 0.0448(17) 0.0402(13) 0.053(2) 0.0110(15) 0.0027(14) 0.0008(11)
C4GA 0.0444(14) 0.0619(18) 0.043(2) 0.0030(17) 0.0001(17) 0.0012(13)

loop_
_atom_type_symbol
_atom_type_description
_atom_type_scat_dispersion_real
_atom_type_scat_dispersion_imag
_atom_type_scat_source
C C 0.0033 0.0016 'International Tables Vol C Tables 4.2.6.8 and 6.1.1.4'
H H 0.0000 0.0000 'International Tables Vol C Tables 4.2.6.8 and 6.1.1.4'
N N 0.0061 0.0033 'International Tables Vol C Tables 4.2.6.8 and 6.1.1.4'
O O 0.0106 0.0060 'International Tables Vol C Tables 4.2.6.8 and 6.1.1.4'

loop_
_geom_angle_atom_site_label_1
_geom_angle_atom_site_label_2
_geom_angle_atom_site_label_3
_geom_angle
C11 N1 C7 120.67(12)
C11 N1 C4 117.68(12)
C7 N1 C4 121.64(12)
O1 C1 C6 121.64(13)
O1 C1 C2 121.56(13)
C6 C1 C2 116.80(12)
C3 C2 C1 120.05(13)
C3 C2 C25 119.67(13)
C1 C2 C25 120.25(12)
C4 C3 C2 120.44(13)
C4 C3 H3 119.8
C2 C3 H3 119.8
C5 C4 C3 121.01(13)
C5 C4 N1 118.56(12)
C3 C4 N1 120.32(13)
C4 C5 C6 120.74(13)
C4 C5 H5 119.6
C6 C5 H5 119.6
C5 C6 C1 119.90(13)
C5 C6 C18 119.65(12)
C1 C6 C18 120.44(12)
N1 C7 C8 118.81(13)
N1 C7 C38 120.96(12)
C8 C7 C38 120.13(13)
C7 C8 C9 122.12(13)
C7 C8 H8 118.9
C9 C8 H8 118.9
C8 C9 C10 116.75(13)
C8 C9 C12 122.06(13)
C10 C9 C12 121.10(13)
C11 C10 C9 121.35(14)
C11 C10 H10 119.3
C9 C10 H10 119.3
N1 C11 C10 120.14(13)
N1 C11 C32 120.38(12)
C10 C11 C32 119.28(13)
C13 C12 C17 117.77(14)
C13 C12 C9 121.16(14)
C17 C12 C9 120.99(13)
C12 C13 C14 120.64(17)
C12 C13 H13 119.7
C14 C13 H13 119.7
C15 C14 C13 121.06(18)
C15 C14 H14 119.5
C13 C14 H14 119.5
C14 C15 C16 119.06(16)
C14 C15 H15 120.5
C16 C15 H15 120.5
C15 C16 C17 120.42(16)
C15 C16 H16 119.8
C17 C16 H16 119.8
C16 C17 C12 121.03(16)
C16 C17 H17 119.5
C12 C17 H17 119.5
C23 C18 C19 117.93(13)
C23 C18 C6 121.20(13)
C19 C18 C6 120.86(13)
C20 C19 C18 121.90(14)
C20 C19 H19 119.1
C18 C19 H19 119.1
C19 C20 C21 118.71(14)
C19 C20 C24 120.20(14)
C21 C20 C24 121.09(14)
C22 C21 C20 120.49(14)
C22 C21 H21 119.8
C20 C21 H21 119.8
C21 C22 C23 120.31(14)
C21 C22 H22 119.8
C23 C22 H22 119.8
C22 C23 C18 120.65(14)
C22 C23 H23 119.7
C18 C23 H23 119.7
C30 C25 C26 117.76(13)
C30 C25 C2 120.76(13)
C26 C25 C2 121.37(13)
C27 C26 C25 122.14(14)
C27 C26 H26 118.9
C25 C26 H26 118.9
C28 C27 C26 118.76(14)
C28 C27 C31 120.71(15)
C26 C27 C31 120.53(15)
C27 C28 C29 119.98(15)
C27 C28 H28 120.0
C29 C28 H28 120.0
C30 C29 C28 120.89(16)
C30 C29 H29 119.6
C28 C29 H29 119.6
C29 C30 C25 120.47(15)
C29 C30 H30 119.8
C25 C30 H30 119.8
C37 C32 C33 119.76(14)
C37 C32 C11 119.50(14)
C33 C32 C11 120.40(14)
C34 C33 C32 120.07(15)
C34 C33 H33 120.0
C32 C33 H33 120.0
C35 C34 C33 120.27(16)
C35 C34 H34 119.9
C33 C34 H34 119.9
C34 C35 C36 119.71(15)
C34 C35 H35 120.1
C36 C35 H35 120.1
C35 C36 C37 120.78(16)
C35 C36 H36 119.6
C37 C36 H36 119.6
C32 C37 C36 119.40(16)
C32 C37 H37 120.3
C36 C37 H37 120.3
C43 C38 C39 118.80(14)
C43 C38 C7 116.71(13)
C39 C38 C7 124.48(14)
C40 C39 C38 119.67(16)
C40 C39 H39 120.2
C38 C39 H39 120.2
C39 C40 C41 120.95(16)
C39 C40 H40 119.5
C41 C40 H40 119.5
C42 C41 C40 119.74(16)
C42 C41 H41 120.1
C40 C41 H41 120.1
C41 C42 C43 119.75(17)
C41 C42 H42 120.1
C43 C42 H42 120.1
C42 C43 C38 120.93(16)
C42 C43 H43 119.5
C38 C43 H43 119.5
C1G O1G H1G 109.5
O1G C1G C2G 112.5(3)
O1G C1G H1G1 109.1
C2G C1G H1G1 109.1
O1G C1G H1G2 109.1
C2G C1G H1G2 109.1
H1G1 C1G H1G2 107.8
C1G C2G C3G 112.9(2)
C1G C2G H2G1 109.0
C3G C2G H2G1 109.0
C1G C2G H2G2 109.0
C3G C2G H2G2 109.0
H2G1 C2G H2G2 107.8
C4G C3G C2G 107.6(3)
C4G C3G H3G1 110.2
C2G C3G H3G1 110.2
C4G C3G H3G2 110.2
C2G C3G H3G2 110.2
H3G1 C3G H3G2 108.5
C1GA O1GA H1GA 109.5
O1GA C1GA C2GA 110.4(11)
O1GA C1GA H1G3 109.6
C2GA C1GA H1G3 109.6
O1GA C1GA H1G4 109.6
C2GA C1GA H1G4 109.6
H1G3 C1GA H1G4 108.1
C1GA C2GA C3GA 113.6(9)
C1GA C2GA H2G3 108.8
C3GA C2GA H2G3 108.8
C1GA C2GA H2G4 108.8
C3GA C2GA H2G4 108.8
H2G3 C2GA H2G4 107.7
C2GA C3GA C4GA 133.3(11)
C2GA C3GA H3G3 103.9
C4GA C3GA H3G3 103.9
C2GA C3GA H3G4 103.9
C4GA C3GA H3G4 103.9
H3G3 C3GA H3G4 105.4
C3GA C4GA H4G4 109.5
C3GA C4GA H4G5 109.5
H4G4 C4GA H4G5 109.5
C3GA C4GA H4G6 109.5
H4G4 C4GA H4G6 109.5
H4G5 C4GA H4G6 109.5

loop_
_geom_bond_atom_site_label_1
_geom_bond_atom_site_label_2
_geom_bond_distance
O1 C1 1.2798(17)
N1 C11 1.3734(19)
N1 C7 1.3738(18)
N1 C4 1.4578(18)
C1 C6 1.4484(19)
C1 C2 1.450(2)
C2 C3 1.389(2)
C2 C25 1.485(2)
C3 C4 1.387(2)
C3 H3 0.9500
C4 C5 1.384(2)
C5 C6 1.3879(19)
C5 H5 0.9500
C6 C18 1.4851(19)
C7 C8 1.388(2)
C7 C38 1.488(2)
C8 C9 1.396(2)
C8 H8 0.9500
C9 C10 1.398(2)
C9 C12 1.483(2)
C10 C11 1.375(2)
C10 H10 0.9500
C11 C32 1.488(2)
C12 C13 1.383(2)
C12 C17 1.394(2)
C13 C14 1.388(3)
C13 H13 0.9500
C14 C15 1.369(3)
C14 H14 0.9500
C15 C16 1.374(3)
C15 H15 0.9500
C16 C17 1.386(2)
C16 H16 0.9500
C17 H17 0.9500
C18 C23 1.401(2)
C18 C19 1.403(2)
C19 C20 1.392(2)
C19 H19 0.9500
C20 C21 1.397(2)
C20 C24 1.508(2)
C21 C22 1.385(2)
C21 H21 0.9500
C22 C23 1.392(2)
C22 H22 0.9500
C23 H23 0.9500
C24 H24A 0.9800
C24 H24B 0.9800
C24 H24C 0.9800
C25 C30 1.395(2)
C25 C26 1.399(2)
C26 C27 1.395(2)
C26 H26 0.9500
C27 C28 1.385(2)
C27 C31 1.507(2)
C28 C29 1.389(2)
C28 H28 0.9500
C29 C30 1.386(2)
C29 H29 0.9500
C30 H30 0.9500
C31 H31A 0.9800
C31 H31B 0.9800
C31 H31C 0.9800
C32 C37 1.391(2)
C32 C33 1.398(2)
C33 C34 1.387(2)
C33 H33 0.9500
C34 C35 1.384(3)
C34 H34 0.9500
C35 C36 1.385(3)
C35 H35 0.9500
C36 C37 1.394(2)
C36 H36 0.9500
C37 H37 0.9500
C38 C43 1.394(2)
C38 C39 1.401(2)
C39 C40 1.385(2)
C39 H39 0.9500
C40 C41 1.389(3)
C40 H40 0.9500
C41 C42 1.379(3)
C41 H41 0.9500
C42 C43 1.393(2)
C42 H42 0.9500
C43 H43 0.9500
O1G C1G 1.438(4)
O1G H1G 0.8400
C1G C2G 1.513(4)
C1G H1G1 0.9900
C1G H1G2 0.9900
C2G C3G 1.517(4)
C2G H2G1 0.9900
C2G H2G2 0.9900
C3G C4G 1.488(4)
C3G H3G1 0.9900
C3G H3G2 0.9900
C4G H4G1 0.9800
C4G H4G2 0.9800
C4G H4G3 0.9800
O1GA C1GA 1.353(18)
O1GA H1GA 0.8400
C1GA C2GA 1.522(9)
C1GA H1G3 0.9900
C1GA H1G4 0.9900
C2GA C3GA 1.533(9)
C2GA H2G3 0.9900
C2GA H2G4 0.9900
C3GA C4GA 1.535(9)
C3GA H3G3 0.9900
C3GA H3G4 0.9900
C4GA H4G4 0.9800
C4GA H4G5 0.9800
C4GA H4G6 0.9800

loop_
_geom_hbond_atom_site_label_D
_geom_hbond_atom_site_label_H
_geom_hbond_atom_site_label_A
_geom_hbond_distance_DH
_geom_hbond_distance_HA
_geom_hbond_distance_DA
_geom_hbond_angle_DHA
_geom_hbond_site_symmetry_A
O1G H1G O1 0.84 1.89 2.701(4) 160.8 1
O1GA H1GA O1 0.84 1.98 2.697(8) 142.3 1
C13 H13 O1 0.95 2.38 3.263(2) 153.6 2
C37 H37 O1G 0.95 2.52 3.371(3) 149.8 4_566
C13 H13 O1G 0.95 2.69 3.397(4) 131.8 2

loop_
_geom_torsion_atom_site_label_1
_geom_torsion_atom_site_label_2
_geom_torsion_atom_site_label_3
_geom_torsion_atom_site_label_4
_geom_torsion
O1 C1 C2 C3 -169.19(14)
C6 C1 C2 C3 10.5(2)
O1 C1 C2 C25 12.6(2)
C6 C1 C2 C25 -167.70(13)
C1 C2 C3 C4 -2.9(2)
C25 C2 C3 C4 175.30(13)
C2 C3 C4 C5 -4.5(2)
C2 C3 C4 N1 179.29(13)
C11 N1 C4 C5 68.93(17)
C7 N1 C4 C5 -109.92(16)
C11 N1 C4 C3 -114.80(15)
C7 N1 C4 C3 66.35(18)
C3 C4 C5 C6 3.8(2)
N1 C4 C5 C6 -179.93(13)
C4 C5 C6 C1 4.3(2)
C4 C5 C6 C18 -176.68(13)
O1 C1 C6 C5 168.50(13)
C2 C1 C6 C5 -11.1(2)
O1 C1 C6 C18 -10.5(2)
C2 C1 C6 C18 169.82(13)
C11 N1 C7 C8 1.0(2)
C4 N1 C7 C8 179.77(13)
C11 N1 C7 C38 177.46(13)
C4 N1 C7 C38 -3.7(2)
N1 C7 C8 C9 -0.8(2)
C38 C7 C8 C9 -177.31(13)
C7 C8 C9 C10 -1.8(2)
C7 C8 C9 C12 174.73(13)
C8 C9 C10 C11 4.4(2)
C12 C9 C10 C11 -172.20(14)
C7 N1 C11 C10 1.6(2)
C4 N1 C11 C10 -177.29(13)
C7 N1 C11 C32 -173.21(13)
C4 N1 C11 C32 7.93(19)
C9 C10 C11 N1 -4.4(2)
C9 C10 C11 C32 170.47(14)
C8 C9 C12 C13 -13.4(2)
C10 C9 C12 C13 163.02(18)
C8 C9 C12 C17 169.96(15)
C10 C9 C12 C17 -13.6(2)
C17 C12 C13 C14 -1.6(3)
C9 C12 C13 C14 -178.4(2)
C12 C13 C14 C15 1.4(4)
C13 C14 C15 C16 -0.1(4)
C14 C15 C16 C17 -0.9(3)
C15 C16 C17 C12 0.6(3)
C13 C12 C17 C16 0.6(3)
C9 C12 C17 C16 177.36(16)
C5 C6 C18 C23 -31.7(2)
C1 C6 C18 C23 147.34(14)
C5 C6 C18 C19 148.97(14)
C1 C6 C18 C19 -32.0(2)
C23 C18 C19 C20 -1.0(2)
C6 C18 C19 C20 178.33(13)
C18 C19 C20 C21 0.4(2)
C18 C19 C20 C24 -179.42(13)
C19 C20 C21 C22 0.4(2)
C24 C20 C21 C22 -179.79(14)
C20 C21 C22 C23 -0.5(2)
C21 C22 C23 C18 -0.2(2)
C19 C18 C23 C22 0.9(2)
C6 C18 C23 C22 -178.43(13)
C3 C2 C25 C30 -141.25(16)
C1 C2 C25 C30 36.9(2)
C3 C2 C25 C26 34.9(2)
C1 C2 C25 C26 -146.94(15)
C30 C25 C26 C27 0.0(2)
C2 C25 C26 C27 -176.21(14)
C25 C26 C27 C28 0.3(2)
C25 C26 C27 C31 -179.19(16)
C26 C27 C28 C29 0.1(3)
C31 C27 C28 C29 179.58(18)
C27 C28 C29 C30 -0.8(3)
C28 C29 C30 C25 1.2(3)
C26 C25 C30 C29 -0.8(2)
C2 C25 C30 C29 175.47(16)
N1 C11 C32 C37 -125.92(16)
C10 C11 C32 C37 59.3(2)
N1 C11 C32 C33 60.9(2)
C10 C11 C32 C33 -113.97(17)
C37 C32 C33 C34 -0.2(2)
C11 C32 C33 C34 172.98(14)
C32 C33 C34 C35 1.0(2)
C33 C34 C35 C36 -0.7(3)
C34 C35 C36 C37 -0.4(3)
C33 C32 C37 C36 -0.9(2)
C11 C32 C37 C36 -174.15(15)
C35 C36 C37 C32 1.2(3)
N1 C7 C38 C43 -138.31(14)
C8 C7 C38 C43 38.2(2)
N1 C7 C38 C39 40.8(2)
C8 C7 C38 C39 -142.69(15)
C43 C38 C39 C40 3.7(2)
C7 C38 C39 C40 -175.46(14)
C38 C39 C40 C41 -0.5(2)
C39 C40 C41 C42 -2.8(3)
C40 C41 C42 C43 2.7(3)
C41 C42 C43 C38 0.6(2)
C39 C38 C43 C42 -3.7(2)
C7 C38 C43 C42 175.46(14)
O1G C1G C2G C3G -64.9(3)
C1G C2G C3G C4G -177.4(3)
O1GA C1GA C2GA C3GA 89.4(13)
C1GA C2GA C3GA C4GA 77.9(17)
